data_7039905
loop_
_publ_author_name
'Herasymchuk, Khrystyna'
'Chiang, Linus'
'Hayes, Cassandra E.'
'Brown, Matthew L.'
'Ovens, Jeffrey S.'
'Patrick, Brian O.'
'Leznoff, Daniel B.'
'Storr, Tim'

_publ_section_title
;
 Synthesis and electronic structure determination of uranium(vi) ligand
 radical complexes.
;
_journal_issue 31
_journal_name_full 'Dalton transactions (Cambridge, England : 2003)'
_journal_page_first 12576
_journal_page_last 12586
_journal_paper_doi 10.1039/c6dt02089e
_journal_volume 45
_journal_year 2016
_chemical_formula_moiety '2(C30 H36 N2 O7 U), C H Cl3'
_chemical_formula_sum 'C61 H73 Cl3 N4 O14 U2'
_chemical_formula_weight 1668.64
_chemical_name_common UO2(Salophen)OMe
_space_group_crystal_system monoclinic
_space_group_IT_number 14
_space_group_name_Hall '-P 2yn'
_space_group_name_H-M_alt 'P 1 21/n 1'
_symmetry_space_group_name_Hall '-P 2yn'
_symmetry_space_group_name_H-M 'P 1 21/n 1'
_atom_sites_solution_hydrogens mixed
_atom_sites_solution_primary direct
_audit_creation_date 2016-03-01
_audit_creation_method
;
Olex2 1.2
(compiled 2016.02.19 svn.r3266 for OlexSys, GUI svn.r5155)
;
_audit_update_record
;
2016-05-20 deposited with the CCDC.
2016-07-13 downloaded from the CCDC.
;
_cell_angle_alpha 90
_cell_angle_beta 91.856(3)
_cell_angle_gamma 90
_cell_formula_units_Z 2
_cell_length_a 9.4679(4)
_cell_length_b 10.7796(5)
_cell_length_c 30.4674(14)
_cell_measurement_reflns_used 4599
_cell_measurement_temperature 150(2)
_cell_measurement_theta_max 68.454
_cell_measurement_theta_min 2.903
_cell_volume 3107.9(2)
_computing_cell_refinement 'SAINT v8.34A (Bruker, 2013)'
_computing_data_reduction 'SAINT v8.34A (Bruker, 2013)'
_computing_molecular_graphics 'Olex2 (Dolomanov et al., 2009), ShelXle (H\"ubschle et al., 2011)'
_computing_publication_material 'Olex2 (Dolomanov et al., 2009)'
_computing_structure_refinement 'ShelXL (Sheldrick, 2015)'
_computing_structure_solution 'XT (Sheldrick, 2015)'
_diffrn_ambient_temperature 149.97
_diffrn_detector 'Bruker APEX2 area detector'
_diffrn_detector_area_resol_mean 8.3
_diffrn_detector_type 'CCD area detector'
_diffrn_measured_fraction_theta_full 0.997
_diffrn_measured_fraction_theta_max 0.994
_diffrn_measurement_device 'three-circle diffractometer'
_diffrn_measurement_device_type 'Bruker APEX-II DUO CCD'
_diffrn_measurement_method '\f and \w scans'
_diffrn_radiation_monochromator 'multilayer mirror optics'
_diffrn_radiation_probe x-ray
_diffrn_radiation_type CuK\a
_diffrn_radiation_wavelength 1.54178
_diffrn_reflns_av_unetI/netI 0.0566
_diffrn_reflns_Laue_measured_fraction_full 0.997
_diffrn_reflns_Laue_measured_fraction_max 0.994
_diffrn_reflns_limit_h_max 11
_diffrn_reflns_limit_h_min -11
_diffrn_reflns_limit_k_max 12
_diffrn_reflns_limit_k_min 0
_diffrn_reflns_limit_l_max 36
_diffrn_reflns_limit_l_min 0
_diffrn_reflns_number 9028
_diffrn_reflns_point_group_measured_fraction_full 0.997
_diffrn_reflns_point_group_measured_fraction_max 0.994
_diffrn_reflns_theta_full 67.679
_diffrn_reflns_theta_max 68.499
_diffrn_reflns_theta_min 2.902
_diffrn_source 'Microfocus sealed X-ray tub fitted with HELIOS multilayer optics'
_diffrn_source_target Cu
_exptl_absorpt_coefficient_mu 17.208
_exptl_absorpt_correction_T_max 0.467166
_exptl_absorpt_correction_T_min 0.210861
_exptl_absorpt_correction_type multi-scan
_exptl_absorpt_process_details
;
 TWINABS-2012/1 (Bruker,2012) was used for absorption correction.
 
For component 1:
 wR2(int) was 0.1239 before and 0.0517 after correction.
 The Ratio of minimum to maximum transmission is 0.45.
 The \l/2 correction factor is Not present
 
For component 2:
 wR2(int) was 0.1283 before and 0.0599 after correction.
 The Ratio of minimum to maximum transmission not present.
 The \l/2 correction factor is Not present

Final HKLF 4 output contains 38731 reflections, Rint = 0.0803
 (19723 with I > 3sig(I), Rint = 0.0669)
;
_exptl_crystal_colour 'dark violet'
_exptl_crystal_colour_modifier dark
_exptl_crystal_colour_primary violet
_exptl_crystal_density_diffrn 1.783
_exptl_crystal_description needle
_exptl_crystal_F_000 1628
_exptl_crystal_recrystallization_method 'Crystallized from CDCl3 in an NMR tube via slow evaporation.'
_exptl_crystal_size_max 0.289
_exptl_crystal_size_mid 0.079
_exptl_crystal_size_min 0.029
_refine_diff_density_max 2.128
_refine_diff_density_min -4.506
_refine_diff_density_rms 0.219
_refine_ls_extinction_coef 0.000066(18)
_refine_ls_extinction_expression Fc^*^=kFc[1+0.001xFc^2^\l^3^/sin(2\q)]^-1/4^
_refine_ls_extinction_method SHELXL
_refine_ls_goodness_of_fit_ref 1.188
_refine_ls_hydrogen_treatment mixed
_refine_ls_matrix_type full
_refine_ls_number_parameters 407
_refine_ls_number_reflns 9028
_refine_ls_number_restraints 411
_refine_ls_restrained_S_all 1.168
_refine_ls_R_factor_all 0.0630
_refine_ls_R_factor_gt 0.0559
_refine_ls_shift/su_max 0.000
_refine_ls_shift/su_mean 0.000
_refine_ls_structure_factor_coef Fsqd
_refine_ls_weighting_details 'w=1/[\s^2^(Fo^2^)+(0.0063P)^2^+64.1379P] where P=(Fo^2^+2Fc^2^)/3'
_refine_ls_weighting_scheme calc
_refine_ls_wR_factor_gt 0.1264
_refine_ls_wR_factor_ref 0.1285
_reflns_Friedel_coverage 0.000
_reflns_number_gt 8111
_reflns_number_total 9028
_reflns_threshold_expression 'I > 2\s(I)'
_cod_data_source_file c6dt02089e2.cif
_cod_data_source_block kh140_a
_cod_depositor_comments 'Adding full bibliography for 7039904--7039905.cif.'
_cod_database_code 7039905
_shelxl_version_number 2014-3
_shelx_space_group_comment
;
The symmetry employed for this shelxl refinement is uniquely defined
by the following loop, which should always be used as a source of
symmetry information in preference to the above space-group names.
They are only intended as comments.
;
_olex2_refinement_description
;
1. Twinned data refinement
 Scales: 0.5812(12) 0.4188(12)
2. Fixed Uiso
 At 1.5 times of:
  All C(H,H,H) groups, H31 of C31, All O(H,H) groups
 At 1.2 times of:
  H3 of C3, H14 of C14, H16 of C16, H15 of C15, H21 of C21, H23 of C23, H5 of
  C5, H17 of C17, H19 of C19, H12 of C12
3. Restrained distances
 H5A-H5B
 1.518 with sigma of 0.02
 O5-H5A
 0.96 with sigma of 0.02
 O5-H5B
 0.96 with sigma of 0.02
4. Uiso/Uaniso restraints and constraints
Uanis(C15) \\sim Ueq: with sigma of 0.005 and sigma for terminal atoms of 0.02
5. Rigid body (RIGU) restrains
 All non-hydrogen atoms
 with sigma for 1-2 distances of 0.004 and sigma for 1-3 distances of 0.004
6. Others
 Fixed Sof: C31(0.5) H31(0.5) Cl4(0.5) Cl5(0.5) Cl6(0.5)
7.a Free rotating group:
 C31(H31,Cl4,Cl5,Cl6)
7.b Aromatic/amide H refined with riding coordinates:
 C3(H3), C5(H5), C17(H17), C19(H19), C12(H12), C14(H14), C16(H16), C15(H15),
 C21(H21), C23(H23)
7.c Idealised Me refined as rotating group:
 C9(H9A,H9B,H9C), C8(H8A,H8B,H8C), C10(H10A,H10B,H10C), C11(H11A,H11B,H11C),
 C26(H26A,H26B,H26C), C28(H28A,H28B,H28C), C29(H29A,H29B,H29C), C30(H30A,H30B,
 H30C)
;
_olex2_date_sample_completion 2015-02-18
_olex2_date_sample_data_collection 2015-02-18
_olex2_date_sample_submission 2015-02-18
_olex2_exptl_crystal_mounting_method 'MiTeGen dual-thickness MicroMounts using parabar oil'
_olex2_submission_original_sample_id KH_1_40
_olex2_submission_special_instructions 'No special instructions were received'

loop_
_space_group_symop_operation_xyz
'x, y, z'
'-x+1/2, y+1/2, -z+1/2'
'-x, -y, -z'
'x-1/2, -y-1/2, z-1/2'

loop_
_atom_site_label
_atom_site_type_symbol
_atom_site_fract_x
_atom_site_fract_y
_atom_site_fract_z
_atom_site_U_iso_or_equiv
_atom_site_adp_type
_atom_site_occupancy
_atom_site_site_symmetry_order
_atom_site_calc_flag
_atom_site_refinement_flags_posn
_atom_site_refinement_flags_adp
_atom_site_refinement_flags_occupancy
_atom_site_disorder_assembly
_atom_site_disorder_group
U1 U 0.43654(4) 0.77466(4) 0.24646(2) 0.01642(13) Uani 1 1 d . U . . .
O1 O 0.5709(9) 0.8860(9) 0.2453(3) 0.021(2) Uani 1 1 d . U . . .
N1 N 0.5713(13) 0.6108(11) 0.2924(3) 0.020(2) Uani 1 1 d . U . . .
O3 O 0.4054(10) 0.8055(8) 0.1745(3) 0.020(2) Uani 1 1 d . U . . .
C3 C 0.5288(16) 0.8807(13) 0.4295(4) 0.024(3) Uani 1 1 d . U . . .
H3 H 0.5110 0.9389 0.4520 0.029 Uiso 1 1 calc R . . . .
C2 C 0.4577(16) 0.8952(13) 0.3897(4) 0.021(3) Uani 1 1 d . U . . .
O2 O 0.2931(11) 0.6612(8) 0.2455(3) 0.026(2) Uani 1 1 d . U . . .
N2 N 0.5849(11) 0.6246(11) 0.2038(3) 0.018(2) Uani 1 1 d . U . . .
C4 C 0.6240(15) 0.7873(15) 0.4385(4) 0.029(3) Uani 1 1 d . U . . .
O4 O 0.4205(10) 0.8103(9) 0.3174(3) 0.023(2) Uani 1 1 d . U . . .
C7 C 0.3549(15) 1.0011(14) 0.3798(5) 0.023(3) Uani 1 1 d . U . . .
O7 O 0.6793(13) 0.7860(11) 0.4809(3) 0.043(3) Uani 1 1 d . U . . .
C6 C 0.5897(14) 0.7126(14) 0.3648(4) 0.022(3) Uani 1 1 d . U . . .
O6 O 0.7540(11) 0.8843(11) 0.0357(3) 0.034(3) Uani 1 1 d . U . . .
C5 C 0.6559(16) 0.7017(14) 0.4067(5) 0.029(3) Uani 1 1 d . U . . .
H5 H 0.7211 0.6366 0.4130 0.034 Uiso 1 1 calc R . . . .
O5 O 0.2355(10) 0.9177(9) 0.2459(4) 0.028(2) Uani 1 1 d D U . . .
H5A H 0.201(13) 0.998(5) 0.254(6) 0.042 Uiso 1 1 d DR . . . .
H5B H 0.158(9) 0.863(9) 0.249(6) 0.042 Uiso 1 1 d DR . . . .
C9 C 0.2077(16) 0.9523(15) 0.3659(5) 0.027(3) Uani 1 1 d . U . . .
H9A H 0.1433 1.0224 0.3608 0.041 Uiso 1 1 calc GR . . . .
H9B H 0.1716 0.8996 0.3892 0.041 Uiso 1 1 calc GR . . . .
H9C H 0.2141 0.9037 0.3388 0.041 Uiso 1 1 calc GR . . . .
C8 C 0.4122(16) 1.0852(15) 0.3446(5) 0.028(3) Uani 1 1 d . U . . .
H8A H 0.5011 1.1226 0.3553 0.043 Uiso 1 1 calc GR . . . .
H8B H 0.3434 1.1508 0.3376 0.043 Uiso 1 1 calc GR . . . .
H8C H 0.4290 1.0365 0.3181 0.043 Uiso 1 1 calc GR . . . .
C17 C 0.6114(16) 0.3958(13) 0.1987(4) 0.022(3) Uani 1 1 d . U . . .
H17 H 0.6169 0.3996 0.1677 0.026 Uiso 1 1 calc R . . . .
C19 C 0.6409(14) 0.6459(12) 0.1662(4) 0.018(3) Uani 1 1 d . U . . .
H19 H 0.7068 0.5864 0.1563 0.021 Uiso 1 1 calc R . . . .
C10 C 0.3339(17) 1.0817(14) 0.4211(5) 0.029(3) Uani 1 1 d . U . . .
H10A H 0.4251 1.1161 0.4312 0.044 Uiso 1 1 calc GR . . . .
H10B H 0.2950 1.0305 0.4444 0.044 Uiso 1 1 calc GR . . . .
H10C H 0.2684 1.1496 0.4139 0.044 Uiso 1 1 calc GR . . . .
C11 C 0.776(2) 0.6904(16) 0.4921(5) 0.041(4) Uani 1 1 d . U . . .
H11A H 0.8571 0.6949 0.4730 0.061 Uiso 1 1 calc GR . . . .
H11B H 0.7295 0.6097 0.4884 0.061 Uiso 1 1 calc GR . . . .
H11C H 0.8086 0.7002 0.5228 0.061 Uiso 1 1 calc GR . . . .
C116 C 0.6146(14) 0.2820(15) 0.2197(5) 0.026(3) Uani 1 1 d . U . . .
H116 H 0.6224 0.2083 0.2028 0.031 Uiso 1 1 calc R . . . .
C114 C 0.5941(13) 0.3831(13) 0.2895(4) 0.020(3) Uani 1 1 d . U . . .
H114 H 0.5856 0.3781 0.3204 0.024 Uiso 1 1 calc R . . . .
C12 C 0.6180(15) 0.6172(13) 0.3329(4) 0.020(3) Uani 1 1 d . U . . .
H12 H 0.6778 0.5514 0.3427 0.024 Uiso 1 1 calc R . . . .
C13 C 0.5939(14) 0.4988(13) 0.2691(4) 0.020(3) Uani 1 1 d . U . . .
C14 C 0.4932(16) 0.8260(13) 0.1422(4) 0.020(2) Uani 1 1 d . U . . .
C16 C 0.4884(15) 0.8069(13) 0.3558(4) 0.023(3) Uani 1 1 d . U . . .
C15 C 0.6068(13) 0.2739(15) 0.2649(4) 0.025(3) Uani 1 1 d . U . . .
H15 H 0.6099 0.1954 0.2791 0.029 Uiso 1 1 calc R . . . .
C18 C 0.6000(13) 0.5051(13) 0.2229(4) 0.016(2) Uani 1 1 d . U . . .
C20 C 0.6128(14) 0.7507(12) 0.1378(4) 0.020(3) Uani 1 1 d . U . . .
C21 C 0.7050(14) 0.7671(15) 0.1023(4) 0.026(3) Uani 1 1 d . U . . .
H21 H 0.7860 0.7160 0.0995 0.031 Uiso 1 1 calc R . . . .
C22 C 0.6740(16) 0.8582(14) 0.0725(5) 0.025(3) Uani 1 1 d . U . . .
C23 C 0.5547(15) 0.9323(13) 0.0761(4) 0.022(3) Uani 1 1 d . U . . .
H23 H 0.5351 0.9930 0.0542 0.027 Uiso 1 1 calc R . . . .
C24 C 0.4641(15) 0.9214(13) 0.1103(4) 0.020(3) Uani 1 1 d . U . . .
C26 C 0.8815(17) 0.8146(19) 0.0311(6) 0.047(5) Uani 1 1 d . U . . .
H26A H 0.9307 0.8442 0.0052 0.071 Uiso 1 1 calc GR . . . .
H26B H 0.8584 0.7266 0.0274 0.071 Uiso 1 1 calc GR . . . .
H26C H 0.9426 0.8256 0.0573 0.071 Uiso 1 1 calc GR . . . .
C27 C 0.3363(16) 1.0093(14) 0.1143(4) 0.023(3) Uani 1 1 d . U . . .
C28 C 0.1977(15) 0.9382(14) 0.1177(5) 0.026(3) Uani 1 1 d . U . . .
H28A H 0.1970 0.8941 0.1458 0.039 Uiso 1 1 calc GR . . . .
H28B H 0.1888 0.8783 0.0935 0.039 Uiso 1 1 calc GR . . . .
H28C H 0.1183 0.9966 0.1158 0.039 Uiso 1 1 calc GR . . . .
C29 C 0.3222(18) 1.0983(15) 0.0752(5) 0.031(3) Uani 1 1 d . U . . .
H29A H 0.2392 1.1514 0.0787 0.046 Uiso 1 1 calc GR . . . .
H29B H 0.3112 1.0506 0.0480 0.046 Uiso 1 1 calc GR . . . .
H29C H 0.4071 1.1500 0.0741 0.046 Uiso 1 1 calc GR . . . .
C30 C 0.3614(19) 1.0895(14) 0.1553(5) 0.032(3) Uani 1 1 d . U . . .
H30A H 0.3714 1.0359 0.1812 0.047 Uiso 1 1 calc GR . . . .
H30B H 0.2810 1.1455 0.1587 0.047 Uiso 1 1 calc GR . . . .
H30C H 0.4479 1.1383 0.1523 0.047 Uiso 1 1 calc GR . . . .
C31 C 0.0027(9) 0.0333(7) 0.4851(3) 0.086(10) Uani 0.5 1 d . U P A -1
H31 H 0.0940 0.0829 0.4730 0.130 Uiso 0.5 1 d G . P A -1
Cl4 Cl -0.0885(15) -0.0341(9) 0.4392(3) 0.085(4) Uani 0.5 1 d G U P A -1
Cl5 Cl -0.1051(12) 0.1428(8) 0.5119(3) 0.062(3) Uani 0.5 1 d G U P A -1
Cl6 Cl 0.0663(14) -0.0822(10) 0.5223(4) 0.104(5) Uani 0.5 1 d G U P A -1

loop_
_atom_site_aniso_label
_atom_site_aniso_U_11
_atom_site_aniso_U_22
_atom_site_aniso_U_33
_atom_site_aniso_U_23
_atom_site_aniso_U_13
_atom_site_aniso_U_12
U1 0.01619(19) 0.0160(2) 0.01703(19) -0.0001(2) -0.00052(16) 0.0011(2)
O1 0.014(4) 0.028(5) 0.022(5) -0.002(3) 0.003(4) -0.001(3)
N1 0.018(5) 0.024(5) 0.017(4) -0.002(3) 0.002(4) 0.001(4)
O3 0.022(5) 0.023(5) 0.015(4) 0.004(3) 0.000(3) 0.002(3)
C3 0.029(6) 0.024(6) 0.020(5) -0.003(4) 0.000(5) -0.002(5)
C2 0.022(6) 0.022(5) 0.019(5) -0.001(4) 0.002(4) -0.003(4)
O2 0.047(5) 0.020(5) 0.011(4) -0.002(4) -0.003(4) -0.016(4)
N2 0.015(5) 0.021(4) 0.018(4) 0.001(3) 0.000(3) 0.001(4)
C4 0.037(7) 0.028(6) 0.020(5) -0.002(4) -0.005(4) 0.000(6)
O4 0.023(5) 0.026(5) 0.019(4) -0.005(3) -0.001(3) 0.006(4)
C7 0.021(6) 0.026(6) 0.022(6) -0.004(4) -0.001(4) 0.002(5)
O7 0.065(7) 0.041(6) 0.021(5) -0.008(4) -0.014(4) 0.021(6)
C6 0.023(6) 0.023(6) 0.020(5) 0.000(4) 0.001(4) -0.001(5)
O6 0.028(5) 0.049(7) 0.025(5) 0.013(5) 0.009(4) 0.008(5)
C5 0.033(7) 0.030(8) 0.022(5) -0.002(4) -0.005(5) 0.003(6)
O5 0.024(5) 0.017(5) 0.043(6) 0.000(4) 0.001(4) 0.003(4)
C9 0.020(6) 0.035(8) 0.026(7) -0.006(6) 0.003(5) 0.001(5)
C8 0.025(8) 0.033(7) 0.027(6) 0.001(5) 0.002(5) 0.008(6)
C17 0.024(7) 0.021(5) 0.019(5) 0.000(4) -0.008(5) 0.005(5)
C19 0.015(6) 0.021(6) 0.017(5) -0.002(4) -0.002(4) 0.000(4)
C10 0.032(8) 0.028(7) 0.027(6) -0.002(5) -0.001(6) 0.006(6)
C11 0.057(9) 0.039(9) 0.026(8) -0.001(6) -0.010(7) 0.013(7)
C116 0.017(6) 0.024(6) 0.036(6) 0.001(4) -0.006(5) 0.002(6)
C114 0.012(7) 0.026(5) 0.021(5) 0.004(4) 0.001(5) -0.002(4)
C12 0.017(7) 0.025(6) 0.020(5) -0.001(4) -0.003(4) 0.002(5)
C13 0.017(8) 0.022(5) 0.019(5) -0.001(3) -0.001(4) 0.003(4)
C14 0.021(5) 0.023(5) 0.016(5) -0.002(4) -0.003(4) -0.001(4)
C16 0.025(6) 0.024(6) 0.020(5) -0.003(4) -0.002(4) 0.000(5)
C15 0.016(5) 0.025(4) 0.032(4) 0.003(4) -0.010(3) 0.005(4)
C18 0.008(6) 0.020(5) 0.019(5) 0.001(3) 0.001(4) 0.001(4)
C20 0.023(5) 0.020(6) 0.017(5) -0.002(4) -0.004(4) -0.003(4)
C21 0.027(6) 0.030(6) 0.020(5) 0.002(5) 0.001(4) 0.001(5)
C22 0.020(5) 0.033(7) 0.022(5) 0.005(5) -0.001(4) 0.000(5)
C23 0.021(5) 0.024(7) 0.021(6) 0.006(5) 0.002(4) -0.003(5)
C24 0.019(5) 0.022(6) 0.020(5) 0.000(4) -0.001(4) -0.001(4)
C26 0.035(8) 0.071(12) 0.037(9) 0.021(8) 0.017(7) 0.015(8)
C27 0.024(6) 0.029(6) 0.017(6) 0.001(4) 0.001(4) 0.003(4)
C28 0.019(6) 0.027(7) 0.033(8) 0.005(6) -0.001(5) 0.007(5)
C29 0.040(9) 0.029(7) 0.023(6) 0.005(5) 0.000(6) 0.006(6)
C30 0.047(9) 0.026(7) 0.021(6) 0.001(5) -0.003(6) 0.006(6)
C31 0.116(19) 0.067(15) 0.077(13) -0.002(10) 0.016(11) 0.035(13)
Cl4 0.132(11) 0.060(7) 0.063(6) 0.009(5) 0.020(7) 0.013(7)
Cl5 0.085(8) 0.050(6) 0.054(6) 0.005(4) 0.016(5) 0.005(5)
Cl6 0.085(10) 0.072(9) 0.151(12) 0.037(8) -0.038(9) -0.002(7)

loop_
_atom_type_symbol
_atom_type_description
_atom_type_scat_dispersion_real
_atom_type_scat_dispersion_imag
_atom_type_scat_source
C C 0.0190 0.0100 'International Tables Vol C Tables 4.2.6.8 and 6.1.1.4'
H H 0.0000 0.0000 'International Tables Vol C Tables 4.2.6.8 and 6.1.1.4'
Cl Cl 0.3660 0.7110 'International Tables Vol C Tables 4.2.6.8 and 6.1.1.4'
N N 0.0330 0.0190 'International Tables Vol C Tables 4.2.6.8 and 6.1.1.4'
O O 0.0520 0.0340 'International Tables Vol C Tables 4.2.6.8 and 6.1.1.4'
U U -4.2470 13.6570 'International Tables Vol C Tables 4.2.6.8 and 6.1.1.4'

loop_
_geom_angle_atom_site_label_1
_geom_angle_atom_site_label_2
_geom_angle_atom_site_label_3
_geom_angle
O1 U1 N1 97.7(4)
O1 U1 O3 87.2(4)
O1 U1 O2 177.6(4)
O1 U1 N2 90.7(4)
O1 U1 O4 88.5(4)
O1 U1 O5 97.7(4)
O3 U1 N1 133.4(3)
O3 U1 N2 69.4(3)
O3 U1 O5 79.7(4)
O2 U1 N1 84.5(4)
O2 U1 O3 90.5(4)
O2 U1 N2 89.3(4)
O2 U1 O4 93.3(4)
O2 U1 O5 81.0(4)
N2 U1 N1 64.2(3)
O4 U1 N1 68.5(3)
O4 U1 O3 158.0(3)
O4 U1 N2 132.2(3)
O4 U1 O5 79.6(4)
O5 U1 N1 144.0(4)
O5 U1 N2 147.5(4)
C12 N1 U1 129.0(9)
C12 N1 C13 117.9(12)
C13 N1 U1 113.1(8)
C14 O3 U1 133.5(8)
C2 C3 H3 118.0
C4 C3 H3 118.0
C4 C3 C2 124.0(13)
C3 C2 C7 123.5(12)
C3 C2 C16 116.9(13)
C16 C2 C7 119.6(12)
C19 N2 U1 126.1(9)
C19 N2 C18 118.9(11)
C18 N2 U1 114.9(8)
C3 C4 O7 115.0(13)
C3 C4 C5 120.5(13)
O7 C4 C5 124.5(14)
C16 O4 U1 145.0(9)
C2 C7 C9 111.5(12)
C2 C7 C10 110.9(12)
C9 C7 C10 106.1(12)
C8 C7 C2 110.3(12)
C8 C7 C9 110.6(12)
C8 C7 C10 107.3(13)
C4 O7 C11 117.3(12)
C5 C6 C12 117.7(13)
C5 C6 C16 120.8(13)
C16 C6 C12 121.2(12)
C22 O6 C26 116.9(11)
C4 C5 C6 118.7(14)
C4 C5 H5 120.7
C6 C5 H5 120.7
U1 O5 H5A 147(9)
U1 O5 H5B 102(8)
H5A O5 H5B 106(4)
C7 C9 H9A 109.5
C7 C9 H9B 109.5
C7 C9 H9C 109.5
H9A C9 H9B 109.5
H9A C9 H9C 109.5
H9B C9 H9C 109.5
C7 C8 H8A 109.5
C7 C8 H8B 109.5
C7 C8 H8C 109.5
H8A C8 H8B 109.5
H8A C8 H8C 109.5
H8B C8 H8C 109.5
C116 C17 H17 119.8
C116 C17 C18 120.4(13)
C18 C17 H17 119.8
N2 C19 H19 116.8
N2 C19 C20 126.5(13)
C20 C19 H19 116.8
C7 C10 H10A 109.5
C7 C10 H10B 109.5
C7 C10 H10C 109.5
H10A C10 H10B 109.5
H10A C10 H10C 109.5
H10B C10 H10C 109.5
O7 C11 H11A 109.5
O7 C11 H11B 109.5
O7 C11 H11C 109.5
H11A C11 H11B 109.5
H11A C11 H11C 109.5
H11B C11 H11C 109.5
C17 C116 H116 119.5
C17 C116 C15 120.9(15)
C15 C116 H116 119.5
C13 C114 H114 119.6
C13 C114 C15 120.8(13)
C15 C114 H114 119.6
N1 C12 C6 127.7(13)
N1 C12 H12 116.1
C6 C12 H12 116.1
C114 C13 N1 122.4(12)
C114 C13 C18 119.2(13)
C18 C13 N1 117.9(12)
O3 C14 C20 120.0(12)
O3 C14 C24 120.7(13)
C20 C14 C24 119.2(12)
O4 C16 C2 121.0(12)
O4 C16 C6 119.9(12)
C6 C16 C2 119.1(12)
C116 C15 C114 119.1(15)
C116 C15 H15 120.4
C114 C15 H15 120.4
C17 C18 N2 124.0(11)
C17 C18 C13 119.4(13)
C13 C18 N2 116.4(12)
C14 C20 C19 122.1(12)
C14 C20 C21 121.1(12)
C21 C20 C19 116.5(12)
C20 C21 H21 120.9
C22 C21 C20 118.2(14)
C22 C21 H21 120.9
C21 C22 O6 124.6(13)
C21 C22 C23 121.2(13)
C23 C22 O6 114.2(12)
C22 C23 H23 118.7
C24 C23 C22 122.7(13)
C24 C23 H23 118.7
C14 C24 C27 121.3(12)
C23 C24 C14 117.6(13)
C23 C24 C27 121.1(12)
O6 C26 H26A 109.5
O6 C26 H26B 109.5
O6 C26 H26C 109.5
H26A C26 H26B 109.5
H26A C26 H26C 109.5
H26B C26 H26C 109.5
C28 C27 C24 112.0(12)
C28 C27 C29 108.3(12)
C28 C27 C30 109.8(13)
C29 C27 C24 111.9(12)
C29 C27 C30 106.7(13)
C30 C27 C24 108.0(12)
C27 C28 H28A 109.5
C27 C28 H28B 109.5
C27 C28 H28C 109.5
H28A C28 H28B 109.5
H28A C28 H28C 109.5
H28B C28 H28C 109.5
C27 C29 H29A 109.5
C27 C29 H29B 109.5
C27 C29 H29C 109.5
H29A C29 H29B 109.5
H29A C29 H29C 109.5
H29B C29 H29C 109.5
C27 C30 H30A 109.5
C27 C30 H30B 109.5
C27 C30 H30C 109.5
H30A C30 H30B 109.5
H30A C30 H30C 109.5
H30B C30 H30C 109.5
Cl4 C31 H31 107.7
Cl5 C31 H31 107.7
Cl5 C31 Cl4 111.2
Cl6 C31 H31 107.7
Cl6 C31 Cl4 111.2
Cl6 C31 Cl5 111.2

loop_
_geom_bond_atom_site_label_1
_geom_bond_atom_site_label_2
_geom_bond_distance
U1 O1 1.750(9)
U1 N1 2.567(11)
U1 O3 2.229(8)
U1 O2 1.828(9)
U1 N2 2.529(11)
U1 O4 2.206(9)
U1 O5 2.449(10)
N1 C12 1.298(17)
N1 C13 1.421(17)
O3 C14 1.327(16)
C3 H3 0.9500
C3 C2 1.375(19)
C3 C4 1.37(2)
C2 C7 1.52(2)
C2 C16 1.441(18)
N2 C19 1.300(17)
N2 C18 1.418(17)
C4 O7 1.378(16)
C4 C5 1.38(2)
O4 C16 1.317(16)
C7 C9 1.54(2)
C7 C8 1.52(2)
C7 C10 1.548(19)
O7 C11 1.414(19)
C6 C5 1.410(19)
C6 C12 1.446(19)
C6 C16 1.418(19)
O6 C22 1.400(17)
O6 C26 1.432(18)
C5 H5 0.9500
O5 H5A 0.96(3)
O5 H5B 0.95(3)
C9 H9A 0.9800
C9 H9B 0.9800
C9 H9C 0.9800
C8 H8A 0.9800
C8 H8B 0.9800
C8 H8C 0.9800
C17 H17 0.9500
C17 C116 1.38(2)
C17 C18 1.395(19)
C19 H19 0.9500
C19 C20 1.442(18)
C10 H10A 0.9800
C10 H10B 0.9800
C10 H10C 0.9800
C11 H11A 0.9800
C11 H11B 0.9800
C11 H11C 0.9800
C116 H116 0.9500
C116 C15 1.385(19)
C114 H114 0.9500
C114 C13 1.393(19)
C114 C15 1.40(2)
C12 H12 0.9500
C13 C18 1.412(17)
C14 C20 1.403(19)
C14 C24 1.435(18)
C15 H15 0.9500
C20 C21 1.423(18)
C21 H21 0.9500
C21 C22 1.36(2)
C22 C23 1.39(2)
C23 H23 0.9500
C23 C24 1.374(19)
C24 C27 1.55(2)
C26 H26A 0.9800
C26 H26B 0.9800
C26 H26C 0.9800
C27 C28 1.53(2)
C27 C29 1.530(19)
C27 C30 1.53(2)
C28 H28A 0.9800
C28 H28B 0.9800
C28 H28C 0.9800
C29 H29A 0.9800
C29 H29B 0.9800
C29 H29C 0.9800
C30 H30A 0.9800
C30 H30B 0.9800
C30 H30C 0.9800
C31 H31 1.0904
C31 Cl4 1.7764
C31 Cl5 1.7762
C31 Cl6 1.7760

loop_
_geom_hbond_atom_site_label_D
_geom_hbond_atom_site_label_H
_geom_hbond_atom_site_label_A
_geom_hbond_distance_DH
_geom_hbond_distance_HA
_geom_hbond_distance_DA
_geom_hbond_angle_DHA
_geom_hbond_site_symmetry_A
O5 H5A O2 0.96(3) 1.76(6) 2.653(13) 154(12) 2
C11 H11B O6 0.98 2.55 3.42(2) 148.1 2_645

loop_
_geom_torsion_atom_site_label_1
_geom_torsion_atom_site_label_2
_geom_torsion_atom_site_label_3
_geom_torsion_atom_site_label_4
_geom_torsion
U1 N1 C12 C6 9(2)
U1 N1 C13 C114 -145.8(11)
U1 N1 C13 C18 26.8(15)
U1 O3 C14 C20 48.0(18)
U1 O3 C14 C24 -134.7(11)
U1 N2 C19 C20 -10.2(19)
U1 N2 C18 C17 146.8(11)
U1 N2 C18 C13 -29.1(14)
U1 O4 C16 C2 148.2(12)
U1 O4 C16 C6 -34(2)
N1 C13 C18 N2 0.9(18)
N1 C13 C18 C17 -175.2(12)
O3 C14 C20 C19 3.5(19)
O3 C14 C20 C21 177.1(12)
O3 C14 C24 C23 -176.0(12)
O3 C14 C24 C27 4(2)
C3 C2 C7 C9 -122.4(15)
C3 C2 C7 C8 114.3(16)
C3 C2 C7 C10 -4(2)
C3 C2 C16 O4 176.9(13)
C3 C2 C16 C6 -1(2)
C3 C4 O7 C11 178.9(14)
C3 C4 C5 C6 1(2)
C2 C3 C4 O7 -177.3(14)
C2 C3 C4 C5 1(2)
N2 C19 C20 C14 -18(2)
N2 C19 C20 C21 168.6(13)
C4 C3 C2 C7 -178.5(14)
C4 C3 C2 C16 -1(2)
C7 C2 C16 O4 -6(2)
C7 C2 C16 C6 176.7(13)
O7 C4 C5 C6 178.9(14)
O6 C22 C23 C24 -179.3(13)
C5 C4 O7 C11 0(2)
C5 C6 C12 N1 -178.2(14)
C5 C6 C16 C2 2(2)
C5 C6 C16 O4 -175.3(13)
C17 C116 C15 C114 1(2)
C19 N2 C18 C17 -30.2(19)
C19 N2 C18 C13 153.9(12)
C19 C20 C21 C22 173.9(13)
C116 C17 C18 N2 -174.9(13)
C116 C17 C18 C13 1(2)
C114 C13 C18 N2 173.8(11)
C114 C13 C18 C17 -2(2)
C12 N1 C13 C114 33.5(19)
C12 N1 C13 C18 -153.9(13)
C12 C6 C5 C4 -176.2(14)
C12 C6 C16 C2 176.1(13)
C12 C6 C16 O4 -2(2)
C13 N1 C12 C6 -170.0(13)
C13 C114 C15 C116 -2.0(19)
C14 C20 C21 C22 0(2)
C14 C24 C27 C28 -55.0(17)
C14 C24 C27 C29 -176.8(13)
C14 C24 C27 C30 66.0(17)
C16 C2 C7 C9 60.2(17)
C16 C2 C7 C8 -63.1(17)
C16 C2 C7 C10 178.2(13)
C16 C6 C5 C4 -2(2)
C16 C6 C12 N1 8(2)
C15 C114 C13 N1 175.4(12)
C15 C114 C13 C18 3(2)
C18 N2 C19 C20 166.4(12)
C18 C17 C116 C15 0(2)
C20 C14 C24 C23 1(2)
C20 C14 C24 C27 -178.1(12)
C20 C21 C22 O6 -179.4(13)
C20 C21 C22 C23 -1(2)
C21 C22 C23 C24 2(2)
C22 C23 C24 C14 -2(2)
C22 C23 C24 C27 177.3(13)
C23 C24 C27 C28 125.4(14)
C23 C24 C27 C29 3.6(19)
C23 C24 C27 C30 -113.6(15)
C24 C14 C20 C19 -173.9(12)
C24 C14 C20 C21 0(2)
C26 O6 C22 C21 -4(2)
C26 O6 C22 C23 177.4(14)

loop_
_twin_individual_id
_twin_individual_mass_fraction_refined
1 0.5812(12)
2 0.4188(12)
